data_7250426
loop_
_publ_author_name
'Saeed, Maham'
'Sharif, Shahzad'
'Shah, Javed Hussain'
'Afzal, Tayyaba Tur Rehman'
'Shahbaz, Muhammad'
'Shehzad, Azhar Mehmood'
'Shahzad, Ayesha'
'\,Sahin, Onur'
'Shahzad, Sundas'

_publ_section_title
;
 Synergetic interplay of a nitrogen- and sulfur-rich copper bi-linker 2D
 cubic-layered MOF composite with MXene for improved hybrid supercapacitor
 application
;
_journal_issue 22
_journal_name_full 'RSC Advances'
_journal_page_first 17130
_journal_page_last 17141
_journal_paper_doi 10.1039/D5RA02060C
_journal_volume 15
_journal_year 2025
_chemical_formula_moiety 'C108 H78 Cu3 N12 O42 S6, 18(H2 O)'
_chemical_formula_sum 'C108 H114 Cu3 N12 O60 S6'
_chemical_formula_weight 2923.09
_space_group_crystal_system monoclinic
_space_group_IT_number 15
_space_group_name_Hall '-C 2yc'
_space_group_name_H-M_alt 'C 1 2/c 1'
_atom_sites_solution_hydrogens mixed
_audit_creation_method SHELXL-2013
_audit_update_record
;
2023-11-30 deposited with the CCDC.	2025-05-05 downloaded from the CCDC.
;
_cell_angle_alpha 90
_cell_angle_beta 113.926(6)
_cell_angle_gamma 90
_cell_formula_units_Z 4
_cell_length_a 53.485(6)
_cell_length_b 11.0654(12)
_cell_length_c 22.520(2)
_cell_measurement_reflns_used 9223
_cell_measurement_temperature 293
_cell_measurement_theta_max 27.07
_cell_measurement_theta_min 2.22
_cell_volume 12183(2)
_computing_cell_refinement 'SAINT(Bruker, 2013)'
_computing_data_collection 'APEX3 (Bruker, 2013)'
_computing_data_reduction 'Bruker SAINT'
_computing_molecular_graphics 'Mercury (Macrae, 2020)'
_computing_publication_material 'WinGX (Farrugia, 2012)'
_computing_structure_refinement 'SHELXL (Sheldrick, 2015)'
_computing_structure_solution 'SHELXS (Sheldrick, 2008)'
_diffrn_ambient_temperature 293
_diffrn_measured_fraction_theta_full 0.998
_diffrn_measured_fraction_theta_max 0.992
_diffrn_measurement_device_type 'Bruker APEX-3 CCD'
_diffrn_measurement_method '\f and \w scans'
_diffrn_radiation_type MoK\a
_diffrn_radiation_wavelength 0.71073
_diffrn_reflns_av_R_equivalents 0.0768
_diffrn_reflns_av_unetI/netI 0.0436
_diffrn_reflns_Laue_measured_fraction_full 0.998
_diffrn_reflns_Laue_measured_fraction_max 0.992
_diffrn_reflns_limit_h_max 71
_diffrn_reflns_limit_h_min -71
_diffrn_reflns_limit_k_max 14
_diffrn_reflns_limit_k_min -14
_diffrn_reflns_limit_l_max 30
_diffrn_reflns_limit_l_min -30
_diffrn_reflns_number 225002
_diffrn_reflns_point_group_measured_fraction_full 0.998
_diffrn_reflns_point_group_measured_fraction_max 0.992
_diffrn_reflns_theta_full 25.242
_diffrn_reflns_theta_max 28.539
_diffrn_reflns_theta_min 0.833
_diffrn_standards_number 0
_exptl_absorpt_coefficient_mu 0.730
_exptl_absorpt_correction_T_max 0.7457
_exptl_absorpt_correction_T_min 0.4874
_exptl_absorpt_correction_type multi-scan
_exptl_absorpt_process_details Bruker
_exptl_crystal_colour colourless
_exptl_crystal_density_diffrn 1.594
_exptl_crystal_description block
_exptl_crystal_F_000 6036
_exptl_crystal_size_max 0.10
_exptl_crystal_size_mid 0.08
_exptl_crystal_size_min 0.07
_refine_diff_density_max 0.901
_refine_diff_density_min -0.880
_refine_diff_density_rms 0.079
_refine_ls_extinction_method none
_refine_ls_goodness_of_fit_ref 1.082
_refine_ls_hydrogen_treatment mixed
_refine_ls_matrix_type full
_refine_ls_number_parameters 908
_refine_ls_number_reflns 15367
_refine_ls_number_restraints 31
_refine_ls_restrained_S_all 1.081
_refine_ls_R_factor_all 0.0943
_refine_ls_R_factor_gt 0.0631
_refine_ls_shift/su_max 0.003
_refine_ls_shift/su_mean 0.000
_refine_ls_structure_factor_coef Fsqd
_refine_ls_weighting_details 'w=1/[\s^2^(Fo^2^)+(0.0464P)^2^+42.2022P] where P=(Fo^2^+2Fc^2^)/3'
_refine_ls_weighting_scheme calc
_refine_ls_wR_factor_gt 0.1287
_refine_ls_wR_factor_ref 0.1459
_reflns_Friedel_coverage 0.000
_reflns_number_gt 11405
_reflns_number_total 15367
_reflns_threshold_expression 'I > 2\s(I)'
_cod_data_source_file d5ra02060c2.cif
_cod_data_source_block M-9
_cod_original_sg_symbol_H-M 'C 2/c'
_cod_database_code 7250426
_shelx_space_group_comment
;
The symmetry employed for this shelxl refinement is uniquely defined
by the following loop, which should always be used as a source of
symmetry information in preference to the above space-group names.
They are only intended as comments.
;
_shelxl_version_number 2013-4

loop_
_space_group_symop_operation_xyz
'x, y, z'
'-x, y, -z+1/2'
'x+1/2, y+1/2, z'
'-x+1/2, y+1/2, -z+1/2'
'-x, -y, -z'
'x, -y, z-1/2'
'-x+1/2, -y+1/2, -z'
'x+1/2, -y+1/2, z-1/2'

loop_
_atom_site_label
_atom_site_type_symbol
_atom_site_fract_x
_atom_site_fract_y
_atom_site_fract_z
_atom_site_U_iso_or_equiv
_atom_site_adp_type
_atom_site_occupancy
_atom_site_site_symmetry_order
_atom_site_calc_flag
_atom_site_refinement_flags_posn
_atom_site_refinement_flags_adp
_atom_site_refinement_flags_occupancy
_atom_site_disorder_assembly
_atom_site_disorder_group
C1 C 0.69542(6) 0.3277(3) 0.89053(14) 0.0306(7) Uani 1 1 d . . . . .
H1 H 0.6794 0.3700 0.8832 0.037 Uiso 1 1 calc R U . . .
C2 C 0.71471(6) 0.3166(3) 0.95344(14) 0.0329(7) Uani 1 1 d . . . . .
H2 H 0.7113 0.3493 0.9874 0.039 Uiso 1 1 calc R U . . .
C3 C 0.73927(5) 0.2568(2) 0.96643(12) 0.0221(6) Uani 1 1 d . . . . .
C4 C 0.74279(6) 0.2113(3) 0.91305(14) 0.0342(7) Uani 1 1 d . . . . .
H4 H 0.7590 0.1725 0.9186 0.041 Uiso 1 1 calc R U . . .
C5 C 0.72230(6) 0.2232(3) 0.85165(14) 0.0331(7) Uani 1 1 d . . . . .
H5 H 0.7250 0.1898 0.8168 0.040 Uiso 1 1 calc R U . . .
C6 C 0.63968(6) 0.3455(3) 0.60829(14) 0.0265(6) Uani 1 1 d . . . . .
H6 H 0.6553 0.3920 0.6169 0.032 Uiso 1 1 calc R U . . .
C7 C 0.62004(6) 0.3415(3) 0.54556(14) 0.0279(6) Uani 1 1 d . . . . .
H7 H 0.6227 0.3834 0.5129 0.033 Uiso 1 1 calc R U . . .
C8 C 0.59621(5) 0.2750(2) 0.53090(13) 0.0235(6) Uani 1 1 d . . . . .
C9 C 0.57410(6) 0.2707(3) 0.46418(13) 0.0250(6) Uani 1 1 d . . . . .
C10 C 0.57843(6) 0.3041(3) 0.41012(15) 0.0392(8) Uani 1 1 d . . . . .
H10 H 0.5957 0.3291 0.4146 0.047 Uiso 1 1 calc R U . . .
C11 C 0.55714(7) 0.3006(4) 0.34940(15) 0.0409(8) Uani 1 1 d . . . . .
H11 H 0.5605 0.3259 0.3140 0.049 Uiso 1 1 calc R U . . .
C12 C 0.52827(7) 0.2274(4) 0.39003(18) 0.0581(12) Uani 1 1 d . . . . .
H12 H 0.5112 0.1971 0.3837 0.070 Uiso 1 1 calc R U . . .
C13 C 0.54807(7) 0.2321(4) 0.45260(17) 0.0560(12) Uani 1 1 d . . . . .
H13 H 0.5438 0.2090 0.4871 0.067 Uiso 1 1 calc R U . . .
C14 C 0.59370(6) 0.2149(3) 0.58216(14) 0.0306(7) Uani 1 1 d . . . . .
H14 H 0.5780 0.1704 0.5752 0.037 Uiso 1 1 calc R U . . .
C15 C 0.61450(6) 0.2211(3) 0.64354(14) 0.0296(6) Uani 1 1 d . . . . .
H15 H 0.6125 0.1782 0.6769 0.035 Uiso 1 1 calc R U . . .
C16 C 0.47672(6) 0.0175(2) 0.23390(15) 0.0292(6) Uani 1 1 d . . . . .
H16 H 0.4604 0.0601 0.2224 0.035 Uiso 1 1 calc R U . . .
C17 C 0.47585(6) -0.1072(3) 0.23359(15) 0.0309(7) Uani 1 1 d . . . . .
H17 H 0.4593 -0.1475 0.2225 0.037 Uiso 1 1 calc R U . . .
C18 C 0.5000 -0.1713(3) 0.2500 0.0276(9) Uani 1 2 d S T P . .
C19 C 0.5000 -0.3061(3) 0.2500 0.0305(10) Uani 1 2 d S T P . .
C20 C 0.48277(7) -0.3707(3) 0.27065(18) 0.0401(8) Uani 1 1 d . . . . .
H20 H 0.4708 -0.3305 0.2846 0.048 Uiso 1 1 calc R U . . .
C21 C 0.48356(7) -0.4959(3) 0.27028(18) 0.0468(9) Uani 1 1 d . . . . .
H21 H 0.4721 -0.5386 0.2848 0.056 Uiso 1 1 calc R U . . .
C22 C 0.64451(6) 0.5304(2) 0.73110(14) 0.0242(6) Uani 1 1 d . . . . .
H22 H 0.6281 0.4880 0.7176 0.029 Uiso 1 1 calc R U . . .
C23 C 0.64375(6) 0.6555(2) 0.73017(14) 0.0254(6) Uani 1 1 d . . . . .
H23 H 0.6271 0.6959 0.7159 0.030 Uiso 1 1 calc R U . . .
C24 C 0.66809(6) 0.7200(2) 0.75072(13) 0.0229(6) Uani 1 1 d . . . . .
C25 C 0.66805(6) 0.8540(2) 0.75025(14) 0.0238(6) Uani 1 1 d . . . . .
C26 C 0.65177(7) 0.9193(3) 0.77344(16) 0.0333(7) Uani 1 1 d . . . . .
H26 H 0.6404 0.8796 0.7891 0.040 Uiso 1 1 calc R U . . .
C27 C 0.65266(7) 1.0439(3) 0.77297(16) 0.0326(7) Uani 1 1 d . . . . .
H27 H 0.6422 1.0870 0.7903 0.039 Uiso 1 1 calc R U . . .
C28 C 0.68329(7) 1.0424(3) 0.72533(15) 0.0321(7) Uani 1 1 d . . . . .
H28 H 0.6938 1.0844 0.7079 0.038 Uiso 1 1 calc R U . . .
C29 C 0.68419(7) 0.9179(3) 0.72626(16) 0.0325(7) Uani 1 1 d . . . . .
H29 H 0.6956 0.8771 0.7109 0.039 Uiso 1 1 calc R U . . .
C30 C 0.69235(6) 0.6553(2) 0.77135(15) 0.0269(6) Uani 1 1 d . . . . .
H30 H 0.7090 0.6954 0.7857 0.032 Uiso 1 1 calc R U . . .
C31 C 0.69145(6) 0.5304(2) 0.77038(14) 0.0254(6) Uani 1 1 d . . . . .
H31 H 0.7078 0.4878 0.7839 0.031 Uiso 1 1 calc R U . . .
C32 C 0.72477(6) 0.3342(3) 0.61693(14) 0.0291(6) Uani 1 1 d . . . . .
C33 C 0.74692(6) 0.3735(3) 0.60480(15) 0.0320(7) Uani 1 1 d . . . . .
H33 H 0.7637 0.3877 0.6390 0.038 Uiso 1 1 calc R U . . .
C34 C 0.74367(7) 0.3912(3) 0.54097(16) 0.0328(7) Uani 1 1 d . . . . .
C35 C 0.71842(7) 0.3715(3) 0.49012(16) 0.0363(7) Uani 1 1 d . . . . .
H35 H 0.7162 0.3857 0.4476 0.044 Uiso 1 1 calc R U . . .
C36 C 0.69655(7) 0.3307(3) 0.50265(16) 0.0370(7) Uani 1 1 d . . . . .
C37 C 0.69993(6) 0.3113(3) 0.56661(15) 0.0331(7) Uani 1 1 d . . . . .
H37 H 0.6854 0.2828 0.5753 0.040 Uiso 1 1 calc R U . . .
C38 C 0.76678(7) 0.4351(3) 0.52545(19) 0.0402(8) Uani 1 1 d . . . . .
C39 C 0.66876(8) 0.3065(4) 0.45133(17) 0.0488(9) Uani 1 1 d . . . . .
C40 C 0.60650(6) 0.3287(3) 0.87788(14) 0.0294(6) Uani 1 1 d . . . . .
C41 C 0.58384(6) 0.3618(3) 0.88913(15) 0.0316(7) Uani 1 1 d . . . . .
H41 H 0.5670 0.3730 0.8544 0.038 Uiso 1 1 calc R U . . .
C42 C 0.58626(7) 0.3782(3) 0.95217(16) 0.0331(7) Uani 1 1 d . . . . .
C43 C 0.61162(7) 0.3623(3) 1.00377(15) 0.0350(7) Uani 1 1 d . . . . .
H43 H 0.6135 0.3750 1.0462 0.042 Uiso 1 1 calc R U . . .
C44 C 0.63403(7) 0.3278(3) 0.99212(16) 0.0368(7) Uani 1 1 d . . . . .
C45 C 0.63138(7) 0.3099(3) 0.92857(15) 0.0354(7) Uani 1 1 d . . . . .
H45 H 0.6464 0.2853 0.9206 0.043 Uiso 1 1 calc R U . . .
C46 C 0.56247(7) 0.4163(3) 0.96666(18) 0.0407(8) Uani 1 1 d . . . . .
C47 C 0.66201(8) 0.3071(4) 1.04441(18) 0.0513(10) Uani 1 1 d . . . . .
C48 C 0.55658(7) 0.1850(3) 0.10206(16) 0.0367(7) Uani 1 1 d . . . . .
C49 C 0.58003(7) 0.1468(3) 0.09534(17) 0.0377(8) Uani 1 1 d . . . . .
H49 H 0.5969 0.1512 0.1305 0.045 Uiso 1 1 calc R U . . .
C50 C 0.57821(8) 0.1021(3) 0.03627(17) 0.0398(8) Uani 1 1 d . . . . .
C51 C 0.55301(8) 0.0940(4) -0.01533(18) 0.0477(9) Uani 1 1 d . . . . .
H51 H 0.5518 0.0637 -0.0550 0.057 Uiso 1 1 calc R U . . .
C52 C 0.52972(8) 0.1302(4) -0.00863(17) 0.0496(9) Uani 1 1 d . . . . .
C53 C 0.53152(8) 0.1788(3) 0.05018(18) 0.0454(9) Uani 1 1 d . . . . .
H53 H 0.5159 0.2067 0.0543 0.055 Uiso 1 1 calc R U . . .
C54 C 0.60275(9) 0.0572(3) 0.0270(2) 0.0478(9) Uani 1 1 d . . . . .
C55 C 0.50319(10) 0.1096(6) -0.0658(2) 0.0741(14) Uani 1 1 d . . . . .
Cu1 Cu 0.66811(2) 0.28693(3) 0.74826(2) 0.02272(10) Uani 1 1 d . . . . .
Cu2 Cu 0.5000 0.26065(4) 0.2500 0.04209(18) Uani 1 2 d S T P . .
N1 N 0.69873(5) 0.28029(19) 0.83962(11) 0.0221(5) Uani 1 1 d . . . . .
N2 N 0.63732(5) 0.28539(19) 0.65748(10) 0.0219(5) Uani 1 1 d . . . . .
N3 N 0.53215(5) 0.2633(2) 0.33877(12) 0.0287(6) Uani 1 1 d . . . . .
N4 N 0.5000 0.0799(3) 0.2500 0.0253(7) Uani 1 2 d S T P . .
N5 N 0.5000 -0.5573(3) 0.2500 0.0423(11) Uani 1 2 d S T P . .
N6 N 0.66791(4) 0.46837(19) 0.75065(11) 0.0211(5) Uani 1 1 d . . . . .
N7 N 0.66789(5) 1.10483(19) 0.74863(11) 0.0244(5) Uani 1 1 d . . . . .
O1 O 0.70153(4) 0.3057(2) 0.69665(10) 0.0325(5) Uani 1 1 d . . . . .
O2 O 0.74221(6) 0.1923(3) 0.71573(13) 0.0565(8) Uani 1 1 d . . . . .
O3 O 0.74505(6) 0.4080(3) 0.73589(13) 0.0641(9) Uani 1 1 d . . . . .
O4 O 0.79004(5) 0.4437(3) 0.57699(13) 0.0553(7) Uani 1 1 d . . . . .
H4A H 0.8020 0.4681 0.5661 0.083 Uiso 1 1 calc R U . . .
O5 O 0.76386(6) 0.4621(3) 0.47135(14) 0.0601(8) Uani 1 1 d . . . . .
O6 O 0.66383(6) 0.3636(4) 0.39667(13) 0.0761(10) Uani 1 1 d . . . . .
H6A H 0.6484 0.3471 0.3703 0.114 Uiso 1 1 calc R U . . .
O7 O 0.65246(6) 0.2414(3) 0.46031(14) 0.0716(10) Uani 1 1 d . . . . .
O8 O 0.63095(5) 0.3031(2) 0.79998(11) 0.0371(5) Uani 1 1 d . . . . .
O9 O 0.59083(6) 0.1861(3) 0.78045(13) 0.0642(9) Uani 1 1 d . . . . .
O10 O 0.58692(6) 0.4008(3) 0.75860(13) 0.0661(9) Uani 1 1 d . . . . .
O11 O 0.53933(5) 0.4191(3) 0.91506(14) 0.0625(8) Uani 1 1 d . . . . .
H11A H 0.5270 0.4405 0.9255 0.094 Uiso 1 1 calc DR U . . .
O12 O 0.56490(6) 0.4419(3) 1.02051(14) 0.0617(8) Uani 1 1 d . . . . .
O13 O 0.66653(6) 0.3643(3) 1.09817(13) 0.0706(9) Uani 1 1 d . . . . .
H13A H 0.6821 0.3496 1.1247 0.106 Uiso 1 1 calc R U . . .
O14 O 0.67874(6) 0.2436(3) 1.03532(14) 0.0739(10) Uani 1 1 d . . . . .
O15 O 0.53323(5) 0.2564(3) 0.17798(16) 0.0771(11) Uani 1 1 d . . . . .
O16 O 0.57288(8) 0.1341(4) 0.22413(16) 0.0971(13) Uani 1 1 d . . . . .
O17 O 0.57752(7) 0.3371(3) 0.19610(17) 0.0857(11) Uani 1 1 d . . . . .
O18 O 0.62555(6) 0.0646(3) 0.07943(15) 0.0620(8) Uani 1 1 d . . . . .
H18 H 0.6383 0.0389 0.0716 0.093 Uiso 1 1 calc R U . . .
O19 O 0.60121(7) 0.0158(3) -0.02399(15) 0.0708(9) Uani 1 1 d . . . . .
O20 O 0.50073(8) 0.0496(5) -0.11143(17) 0.1178(17) Uani 1 1 d . . . . .
O21 O 0.48252(7) 0.1576(4) -0.05862(16) 0.1018(14) Uani 1 1 d . . . . .
H21A H 0.4685 0.1443 -0.0910 0.153 Uiso 1 1 calc R U . . .
S1 S 0.72878(2) 0.30871(8) 0.69823(4) 0.03229(18) Uani 1 1 d . . . . .
S2 S 0.60355(2) 0.30400(8) 0.79722(4) 0.03322(18) Uani 1 1 d . . . . .
S3 S 0.55987(2) 0.23564(10) 0.18019(5) 0.0492(3) Uani 1 1 d . . . . .
O22 O 0.61345(8) 0.3126(10) 0.32631(18) 0.181(3) Uani 1 1 d D . . . .
H22B H 0.605(2) 0.373(6) 0.309(6) 0.272 Uiso 1 1 d D U . . .
H22A H 0.605(2) 0.255(7) 0.306(5) 0.272 Uiso 1 1 d D U . . .
O23 O 0.71795(7) 0.3199(8) 0.16132(18) 0.149(3) Uani 1 1 d D . . . .
H23A H 0.7266(19) 0.385(5) 0.178(5) 0.224 Uiso 1 1 d D U . . .
H23B H 0.7283(17) 0.268(6) 0.185(4) 0.224 Uiso 1 1 d D U . . .
O24 O 0.66450(7) 0.9472(4) 0.06601(19) 0.0773(10) Uani 1 1 d D . . . .
H24A H 0.6799(6) 0.974(5) 0.076(3) 0.116 Uiso 1 1 d D U . . .
H24B H 0.6610(11) 0.908(5) 0.0326(19) 0.116 Uiso 1 1 d D U . . .
O25 O 0.78155(7) 0.5315(4) 0.37467(15) 0.0839(12) Uani 1 1 d D . . . .
H25B H 0.7766(12) 0.511(5) 0.4040(19) 0.126 Uiso 1 1 d D U . . .
H25A H 0.7718(11) 0.487(5) 0.3443(19) 0.126 Uiso 1 1 d D U . . .
O26 O 0.82953(7) 0.5505(4) 0.56083(18) 0.0740(10) Uani 1 1 d D . . . .
H26B H 0.8283(10) 0.594(5) 0.530(2) 0.111 Uiso 1 1 d D U . . .
H26A H 0.8454(6) 0.524(5) 0.575(3) 0.111 Uiso 1 1 d D U . . .
O27 O 0.61565(8) 0.9785(4) 0.86993(18) 0.0858(12) Uani 1 1 d D . . . .
H27B H 0.6088(12) 0.977(6) 0.897(2) 0.129 Uiso 1 1 d D U . . .
H27A H 0.6051(11) 1.026(5) 0.842(2) 0.129 Uiso 1 1 d D U . . .
O28 O 0.49703(8) 0.4915(5) 0.9344(3) 0.1266(19) Uani 1 1 d D . . . .
H28B H 0.4916(10) 0.431(4) 0.950(4) 0.190 Uiso 1 1 d D U . . .
H28A H 0.4820(7) 0.522(6) 0.912(3) 0.190 Uiso 1 1 d D U . . .
O29 O 0.44431(7) 0.4177(4) 0.88105(17) 0.0829(11) Uani 1 1 d D . . . .
H29A H 0.4401(9) 0.478(4) 0.899(2) 0.124 Uiso 1 1 d D U . . .
H29B H 0.4347(11) 0.434(5) 0.8420(10) 0.124 Uiso 1 1 d D U . . .
O30 O 0.43843(7) 0.0928(4) 0.83932(15) 0.0776(10) Uani 1 1 d D . . . .
H30B H 0.4402(13) 0.035(3) 0.816(2) 0.116 Uiso 1 1 d D U . . .
H30A H 0.4321(12) 0.147(4) 0.810(2) 0.116 Uiso 1 1 d D U . . .

loop_
_atom_site_aniso_label
_atom_site_aniso_U_11
_atom_site_aniso_U_22
_atom_site_aniso_U_33
_atom_site_aniso_U_23
_atom_site_aniso_U_13
_atom_site_aniso_U_12
C1 0.0231(14) 0.0419(17) 0.0221(15) -0.0015(12) 0.0042(12) 0.0048(12)
C2 0.0271(15) 0.0504(19) 0.0177(14) -0.0045(13) 0.0056(12) 0.0052(14)
C3 0.0217(13) 0.0255(13) 0.0152(13) 0.0026(10) 0.0034(11) -0.0023(10)
C4 0.0313(16) 0.0484(18) 0.0189(14) 0.0055(13) 0.0060(12) 0.0159(14)
C5 0.0382(17) 0.0411(17) 0.0147(14) 0.0009(12) 0.0052(12) 0.0114(14)
C6 0.0229(14) 0.0290(14) 0.0229(15) 0.0014(11) 0.0044(12) -0.0029(11)
C7 0.0265(15) 0.0369(16) 0.0168(14) 0.0053(12) 0.0053(11) -0.0023(12)
C8 0.0225(14) 0.0275(14) 0.0166(13) -0.0012(10) 0.0039(11) 0.0010(11)
C9 0.0208(13) 0.0287(14) 0.0192(14) 0.0003(11) 0.0017(11) 0.0007(11)
C10 0.0220(15) 0.070(2) 0.0214(15) -0.0030(15) 0.0041(12) -0.0091(15)
C11 0.0321(17) 0.068(2) 0.0168(15) -0.0016(15) 0.0043(13) -0.0025(16)
C12 0.0253(17) 0.095(3) 0.040(2) 0.021(2) -0.0014(15) -0.0157(19)
C13 0.0248(17) 0.106(3) 0.0284(18) 0.021(2) 0.0017(14) -0.0144(19)
C14 0.0285(15) 0.0371(16) 0.0212(15) 0.0008(12) 0.0051(12) -0.0099(13)
C15 0.0316(16) 0.0333(15) 0.0179(14) 0.0025(12) 0.0040(12) -0.0082(12)
C16 0.0249(15) 0.0199(13) 0.0386(18) 0.0007(12) 0.0087(13) 0.0035(11)
C17 0.0256(15) 0.0224(14) 0.0417(18) -0.0003(12) 0.0104(13) -0.0029(11)
C18 0.029(2) 0.0146(17) 0.035(2) 0.000 0.0086(18) 0.000
C19 0.030(2) 0.0142(18) 0.037(2) 0.000 0.0023(18) 0.000
C20 0.0375(18) 0.0218(14) 0.055(2) 0.0063(14) 0.0128(16) -0.0020(13)
C21 0.044(2) 0.0224(15) 0.055(2) 0.0072(15) 0.0014(17) -0.0084(14)
C22 0.0244(14) 0.0182(12) 0.0281(15) 0.0012(11) 0.0088(12) -0.0022(10)
C23 0.0228(14) 0.0203(13) 0.0337(16) 0.0008(11) 0.0122(12) 0.0020(11)
C24 0.0282(14) 0.0139(12) 0.0282(15) 0.0010(10) 0.0131(12) 0.0012(10)
C25 0.0277(14) 0.0148(12) 0.0279(15) 0.0008(10) 0.0104(12) 0.0004(10)
C26 0.0423(18) 0.0194(13) 0.050(2) 0.0015(13) 0.0308(16) -0.0001(12)
C27 0.0433(18) 0.0193(13) 0.0407(19) 0.0010(12) 0.0228(15) 0.0051(12)
C28 0.0436(18) 0.0220(14) 0.0373(18) -0.0002(12) 0.0234(15) -0.0052(13)
C29 0.0430(18) 0.0204(13) 0.0454(19) -0.0003(13) 0.0295(16) -0.0003(12)
C30 0.0238(14) 0.0200(13) 0.0374(17) -0.0004(11) 0.0129(13) -0.0025(11)
C31 0.0215(14) 0.0176(12) 0.0348(16) -0.0003(11) 0.0090(12) 0.0029(10)
C32 0.0297(15) 0.0349(15) 0.0244(15) 0.0039(12) 0.0128(13) 0.0002(12)
C33 0.0289(16) 0.0370(16) 0.0310(17) 0.0042(13) 0.0131(13) 0.0004(13)
C34 0.0347(17) 0.0325(16) 0.0380(18) 0.0051(13) 0.0218(15) 0.0022(13)
C35 0.0453(19) 0.0406(17) 0.0281(17) 0.0026(14) 0.0201(15) 0.0015(15)
C36 0.0367(18) 0.0471(19) 0.0274(17) -0.0003(14) 0.0132(14) -0.0023(15)
C37 0.0299(16) 0.0425(18) 0.0278(16) 0.0004(13) 0.0127(13) -0.0065(13)
C38 0.046(2) 0.0347(17) 0.052(2) 0.0044(15) 0.0317(18) 0.0028(15)
C39 0.044(2) 0.076(3) 0.0267(18) -0.0078(18) 0.0145(16) -0.009(2)
C40 0.0354(16) 0.0329(15) 0.0225(15) -0.0018(12) 0.0143(13) 0.0014(13)
C41 0.0289(16) 0.0369(16) 0.0277(16) 0.0004(13) 0.0101(13) 0.0013(13)
C42 0.0378(18) 0.0311(15) 0.0343(17) -0.0007(13) 0.0187(14) 0.0004(13)
C43 0.0469(19) 0.0359(16) 0.0250(16) -0.0010(13) 0.0175(15) 0.0014(14)
C44 0.0372(18) 0.0429(18) 0.0266(17) 0.0037(14) 0.0089(14) 0.0056(14)
C45 0.0324(17) 0.0430(18) 0.0298(17) 0.0004(14) 0.0116(14) 0.0052(14)
C46 0.043(2) 0.0421(19) 0.044(2) -0.0004(16) 0.0255(17) 0.0016(15)
C47 0.051(2) 0.067(3) 0.031(2) 0.0078(18) 0.0113(17) 0.012(2)
C48 0.0387(18) 0.0391(17) 0.0337(18) -0.0095(14) 0.0160(15) -0.0011(14)
C49 0.0381(18) 0.0368(17) 0.0399(19) -0.0074(14) 0.0175(15) -0.0017(14)
C50 0.052(2) 0.0333(17) 0.041(2) 0.0009(14) 0.0263(17) -0.0007(15)
C51 0.062(2) 0.054(2) 0.0316(19) -0.0008(16) 0.0241(18) -0.0012(19)
C52 0.051(2) 0.063(2) 0.0283(19) 0.0023(17) 0.0101(17) -0.0007(19)
C53 0.0401(19) 0.055(2) 0.039(2) 0.0000(17) 0.0132(16) 0.0044(17)
C54 0.063(3) 0.0370(18) 0.060(3) 0.0001(17) 0.042(2) -0.0002(17)
C55 0.058(3) 0.116(4) 0.042(3) 0.007(3) 0.014(2) 0.006(3)
Cu1 0.03060(19) 0.01153(15) 0.01448(16) 0.00067(12) -0.00273(13) -0.00010(12)
Cu2 0.0423(3) 0.0121(2) 0.0348(3) 0.000 -0.0225(3) 0.000
N1 0.0263(12) 0.0177(10) 0.0159(11) 0.0013(8) 0.0021(9) -0.0003(9)
N2 0.0244(12) 0.0189(10) 0.0159(11) -0.0003(8) 0.0016(9) 0.0017(9)
N3 0.0268(13) 0.0202(11) 0.0249(13) 0.0006(9) -0.0042(10) 0.0012(9)
N4 0.0269(17) 0.0160(15) 0.0257(18) 0.000 0.0033(14) 0.000
N5 0.038(2) 0.0106(15) 0.047(2) 0.000 -0.0146(18) 0.000
N6 0.0254(12) 0.0126(10) 0.0216(12) 0.0006(8) 0.0057(9) -0.0004(8)
N7 0.0306(13) 0.0114(10) 0.0236(12) 0.0006(8) 0.0033(10) 0.0000(9)
O1 0.0288(11) 0.0443(13) 0.0275(11) 0.0057(9) 0.0147(9) 0.0029(9)
O2 0.0545(16) 0.0746(19) 0.0444(15) 0.0256(14) 0.0242(13) 0.0342(15)
O3 0.0580(18) 0.094(2) 0.0378(15) -0.0160(15) 0.0167(13) -0.0403(17)
O4 0.0386(14) 0.079(2) 0.0548(17) 0.0109(15) 0.0262(13) -0.0108(14)
O5 0.0635(18) 0.081(2) 0.0524(17) 0.0140(15) 0.0405(15) -0.0028(16)
O6 0.0511(17) 0.135(3) 0.0298(15) 0.0122(17) 0.0033(13) -0.0189(19)
O7 0.0504(17) 0.111(3) 0.0455(17) -0.0052(17) 0.0114(14) -0.0324(18)
O8 0.0362(12) 0.0481(13) 0.0311(12) -0.0023(10) 0.0177(10) -0.0004(10)
O9 0.079(2) 0.073(2) 0.0444(16) -0.0241(14) 0.0294(15) -0.0413(17)
O10 0.0639(19) 0.097(2) 0.0353(15) 0.0219(15) 0.0182(14) 0.0396(17)
O11 0.0382(15) 0.098(2) 0.0557(18) -0.0095(16) 0.0237(14) 0.0096(15)
O12 0.0662(19) 0.084(2) 0.0476(17) -0.0101(15) 0.0362(15) 0.0081(16)
O13 0.0567(18) 0.107(3) 0.0319(15) -0.0123(16) 0.0008(13) 0.0222(17)
O14 0.0521(18) 0.112(3) 0.0487(18) -0.0006(17) 0.0109(14) 0.0334(18)
O15 0.0343(14) 0.120(3) 0.077(2) -0.064(2) 0.0228(15) -0.0094(16)
O16 0.125(3) 0.124(3) 0.0430(19) 0.000(2) 0.035(2) 0.046(3)
O17 0.063(2) 0.105(3) 0.085(2) -0.054(2) 0.0258(18) -0.0395(19)
O18 0.0517(17) 0.078(2) 0.066(2) -0.0124(16) 0.0343(16) 0.0087(15)
O19 0.091(2) 0.082(2) 0.0589(19) -0.0104(17) 0.0514(18) 0.0085(18)
O20 0.095(3) 0.200(5) 0.0383(19) -0.036(3) 0.0057(19) -0.006(3)
O21 0.058(2) 0.175(4) 0.052(2) -0.018(2) 0.0023(17) 0.022(2)
S1 0.0235(4) 0.0502(5) 0.0221(4) 0.0058(3) 0.0081(3) 0.0001(3)
S2 0.0308(4) 0.0458(5) 0.0222(4) -0.0024(3) 0.0099(3) -0.0010(3)
S3 0.0315(4) 0.0702(6) 0.0447(5) -0.0304(5) 0.0142(4) -0.0026(4)
O22 0.054(2) 0.450(10) 0.043(2) -0.054(4) 0.0228(18) -0.084(4)
O23 0.055(2) 0.346(8) 0.045(2) 0.036(3) 0.0171(17) 0.071(4)
O24 0.064(2) 0.090(3) 0.083(3) -0.018(2) 0.035(2) 0.0179(19)
O25 0.066(2) 0.151(4) 0.0425(18) -0.011(2) 0.0299(17) -0.035(2)
O26 0.0550(19) 0.088(3) 0.084(3) 0.0229(19) 0.0330(19) -0.0161(18)
O27 0.077(2) 0.134(4) 0.059(2) 0.016(2) 0.0407(19) 0.025(2)
O28 0.065(2) 0.216(6) 0.118(4) -0.059(4) 0.056(3) -0.002(3)
O29 0.072(2) 0.114(3) 0.059(2) -0.010(2) 0.0221(18) 0.010(2)
O30 0.068(2) 0.101(3) 0.0503(19) 0.0170(18) 0.0093(17) 0.030(2)

loop_
_atom_type_symbol
_atom_type_description
_atom_type_scat_dispersion_real
_atom_type_scat_dispersion_imag
_atom_type_scat_source
C C 0.0033 0.0016 'International Tables Vol C Tables 4.2.6.8 and 6.1.1.4'
H H 0.0000 0.0000 'International Tables Vol C Tables 4.2.6.8 and 6.1.1.4'
Cu Cu 0.3201 1.2651 'International Tables Vol C Tables 4.2.6.8 and 6.1.1.4'
N N 0.0061 0.0033 'International Tables Vol C Tables 4.2.6.8 and 6.1.1.4'
O O 0.0106 0.0060 'International Tables Vol C Tables 4.2.6.8 and 6.1.1.4'
S S 0.1246 0.1234 'International Tables Vol C Tables 4.2.6.8 and 6.1.1.4'

loop_
_geom_angle_atom_site_label_1
_geom_angle_atom_site_label_2
_geom_angle_atom_site_label_3
_geom_angle
_geom_angle_site_symmetry_1
_geom_angle_site_symmetry_3
_geom_angle_publ_flag
N1 C1 C2 122.8(3) . . ?
N1 C1 H1 118.6 . . ?
C2 C1 H1 118.6 . . ?
C1 C2 C3 120.5(3) . . ?
C1 C2 H2 119.7 . . ?
C3 C2 H2 119.7 . . ?
C4 C3 C2 116.1(2) . . ?
C4 C3 C3 121.6(3) . 7_657 ?
C2 C3 C3 122.4(3) . 7_657 ?
C5 C4 C3 120.2(3) . . ?
C5 C4 H4 119.9 . . ?
C3 C4 H4 119.9 . . ?
N1 C5 C4 123.3(3) . . ?
N1 C5 H5 118.3 . . ?
C4 C5 H5 118.3 . . ?
N2 C6 C7 122.9(3) . . ?
N2 C6 H6 118.6 . . ?
C7 C6 H6 118.6 . . ?
C6 C7 C8 120.3(3) . . ?
C6 C7 H7 119.8 . . ?
C8 C7 H7 119.8 . . ?
C14 C8 C7 116.5(2) . . ?
C14 C8 C9 121.3(3) . . ?
C7 C8 C9 122.2(3) . . ?
C13 C9 C10 115.8(3) . . ?
C13 C9 C8 122.0(3) . . ?
C10 C9 C8 122.2(3) . . ?
C9 C10 C11 120.0(3) . . ?
C9 C10 H10 120.0 . . ?
C11 C10 H10 120.0 . . ?
N3 C11 C10 123.7(3) . . ?
N3 C11 H11 118.2 . . ?
C10 C11 H11 118.2 . . ?
N3 C12 C13 123.9(3) . . ?
N3 C12 H12 118.1 . . ?
C13 C12 H12 118.1 . . ?
C9 C13 C12 120.3(3) . . ?
C9 C13 H13 119.9 . . ?
C12 C13 H13 119.9 . . ?
C15 C14 C8 120.0(3) . . ?
C15 C14 H14 120.0 . . ?
C8 C14 H14 120.0 . . ?
N2 C15 C14 123.4(3) . . ?
N2 C15 H15 118.3 . . ?
C14 C15 H15 118.3 . . ?
N4 C16 C17 122.8(3) . . ?
N4 C16 H16 118.6 . . ?
C17 C16 H16 118.6 . . ?
C16 C17 C18 119.0(3) . . ?
C16 C17 H17 120.5 . . ?
C18 C17 H17 120.5 . . ?
C17 C18 C17 118.4(4) 2_655 . ?
C17 C18 C19 120.80(18) 2_655 . ?
C17 C18 C19 120.79(18) . . ?
C20 C19 C20 118.0(4) 2_655 . ?
C20 C19 C18 121.0(2) 2_655 . ?
C20 C19 C18 121.0(2) . . ?
C21 C20 C19 119.2(4) . . ?
C21 C20 H20 120.4 . . ?
C19 C20 H20 120.4 . . ?
N5 C21 C20 122.6(4) . . ?
N5 C21 H21 118.7 . . ?
C20 C21 H21 118.7 . . ?
N6 C22 C23 122.4(3) . . ?
N6 C22 H22 118.8 . . ?
C23 C22 H22 118.8 . . ?
C22 C23 C24 119.4(3) . . ?
C22 C23 H23 120.3 . . ?
C24 C23 H23 120.3 . . ?
C30 C24 C23 118.0(2) . . ?
C30 C24 C25 121.2(2) . . ?
C23 C24 C25 120.9(2) . . ?
C29 C25 C26 117.9(3) . . ?
C29 C25 C24 120.9(3) . . ?
C26 C25 C24 121.2(3) . . ?
C27 C26 C25 119.3(3) . . ?
C27 C26 H26 120.4 . . ?
C25 C26 H26 120.4 . . ?
N7 C27 C26 122.5(3) . . ?
N7 C27 H27 118.8 . . ?
C26 C27 H27 118.8 . . ?
N7 C28 C29 122.3(3) . . ?
N7 C28 H28 118.8 . . ?
C29 C28 H28 118.8 . . ?
C28 C29 C25 119.5(3) . . ?
C28 C29 H29 120.2 . . ?
C25 C29 H29 120.2 . . ?
C31 C30 C24 119.3(3) . . ?
C31 C30 H30 120.4 . . ?
C24 C30 H30 120.4 . . ?
N6 C31 C30 122.6(3) . . ?
N6 C31 H31 118.7 . . ?
C30 C31 H31 118.7 . . ?
C37 C32 C33 120.8(3) . . ?
C37 C32 S1 119.5(2) . . ?
C33 C32 S1 119.7(2) . . ?
C32 C33 C34 119.2(3) . . ?
C32 C33 H33 120.4 . . ?
C34 C33 H33 120.4 . . ?
C35 C34 C33 120.2(3) . . ?
C35 C34 C38 118.6(3) . . ?
C33 C34 C38 121.3(3) . . ?
C36 C35 C34 120.2(3) . . ?
C36 C35 H35 119.9 . . ?
C34 C35 H35 119.9 . . ?
C35 C36 C37 119.6(3) . . ?
C35 C36 C39 124.0(3) . . ?
C37 C36 C39 116.4(3) . . ?
C32 C37 C36 120.0(3) . . ?
C32 C37 H37 120.0 . . ?
C36 C37 H37 120.0 . . ?
O5 C38 O4 124.3(3) . . ?
O5 C38 C34 122.6(3) . . ?
O4 C38 C34 113.1(3) . . ?
O7 C39 O6 124.0(4) . . ?
O7 C39 C36 122.5(3) . . ?
O6 C39 C36 113.5(3) . . ?
C45 C40 C41 120.9(3) . . ?
C45 C40 S2 118.7(2) . . ?
C41 C40 S2 120.4(2) . . ?
C42 C41 C40 119.9(3) . . ?
C42 C41 H41 120.1 . . ?
C40 C41 H41 120.1 . . ?
C41 C42 C43 119.5(3) . . ?
C41 C42 C46 121.8(3) . . ?
C43 C42 C46 118.7(3) . . ?
C44 C43 C42 120.2(3) . . ?
C44 C43 H43 119.9 . . ?
C42 C43 H43 119.9 . . ?
C43 C44 C45 120.0(3) . . ?
C43 C44 C47 124.0(3) . . ?
C45 C44 C47 116.0(3) . . ?
C40 C45 C44 119.5(3) . . ?
C40 C45 H45 120.2 . . ?
C44 C45 H45 120.2 . . ?
O12 C46 O11 124.5(3) . . ?
O12 C46 C42 122.2(3) . . ?
O11 C46 C42 113.2(3) . . ?
O14 C47 O13 124.4(4) . . ?
O14 C47 C44 121.6(4) . . ?
O13 C47 C44 114.0(3) . . ?
C53 C48 C49 120.2(3) . . ?
C53 C48 S3 121.6(3) . . ?
C49 C48 S3 118.1(3) . . ?
C50 C49 C48 119.9(3) . . ?
C50 C49 H49 120.1 . . ?
C48 C49 H49 120.1 . . ?
C51 C50 C49 119.8(3) . . ?
C51 C50 C54 118.3(3) . . ?
C49 C50 C54 121.9(3) . . ?
C52 C51 C50 120.5(3) . . ?
C52 C51 H51 119.7 . . ?
C50 C51 H51 119.7 . . ?
C51 C52 C53 120.0(4) . . ?
C51 C52 C55 116.5(4) . . ?
C53 C52 C55 123.4(4) . . ?
C48 C53 C52 119.5(3) . . ?
C48 C53 H53 120.2 . . ?
C52 C53 H53 120.2 . . ?
O19 C54 O18 124.0(4) . . ?
O19 C54 C50 122.3(4) . . ?
O18 C54 C50 113.7(3) . . ?
O20 C55 O21 122.5(5) . . ?
O20 C55 C52 124.3(5) . . ?
O21 C55 C52 113.0(4) . . ?
N6 Cu1 N7 177.89(10) . 1_545 ?
N6 Cu1 N2 91.40(9) . . ?
N7 Cu1 N2 89.55(9) 1_545 . ?
N6 Cu1 N1 91.13(9) . . ?
N7 Cu1 N1 87.91(9) 1_545 . ?
N2 Cu1 N1 177.41(9) . . ?
N4 Cu2 N5 180.0 . 1_565 ?
N4 Cu2 N3 90.81(6) . . ?
N5 Cu2 N3 89.19(7) 1_565 . ?
N4 Cu2 N3 90.81(7) . 2_655 ?
N5 Cu2 N3 89.19(6) 1_565 2_655 ?
N3 Cu2 N3 178.37(13) . 2_655 ?
C5 N1 C1 117.0(2) . . ?
C5 N1 Cu1 121.70(19) . . ?
C1 N1 Cu1 121.19(19) . . ?
C15 N2 C6 116.9(2) . . ?
C15 N2 Cu1 121.97(19) . . ?
C6 N2 Cu1 121.04(19) . . ?
C12 N3 C11 116.3(3) . . ?
C12 N3 Cu2 119.1(2) . . ?
C11 N3 Cu2 124.7(2) . . ?
C16 N4 C16 117.9(3) . 2_655 ?
C16 N4 Cu2 121.03(17) . . ?
C16 N4 Cu2 121.03(17) 2_655 . ?
C21 N5 C21 118.5(4) . 2_655 ?
C21 N5 Cu2 120.74(19) . 1_545 ?
C21 N5 Cu2 120.74(19) 2_655 1_545 ?
C22 N6 C31 118.3(2) . . ?
C22 N6 Cu1 121.27(18) . . ?
C31 N6 Cu1 120.41(18) . . ?
C28 N7 C27 118.5(2) . . ?
C28 N7 Cu1 120.7(2) . 1_565 ?
C27 N7 Cu1 120.83(19) . 1_565 ?
C38 O4 H4A 109.5 . . ?
C39 O6 H6A 109.5 . . ?
C46 O11 H11A 109.5 . . ?
C47 O13 H13A 109.5 . . ?
C54 O18 H18 109.5 . . ?
C55 O21 H21A 109.5 . . ?
O3 S1 O1 113.18(16) . . ?
O3 S1 O2 113.72(19) . . ?
O1 S1 O2 111.73(16) . . ?
O3 S1 C32 106.06(16) . . ?
O1 S1 C32 106.22(13) . . ?
O2 S1 C32 105.11(15) . . ?
O10 S2 O8 113.58(17) . . ?
O10 S2 O9 113.8(2) . . ?
O8 S2 O9 111.53(17) . . ?
O10 S2 C40 106.25(16) . . ?
O8 S2 C40 106.81(14) . . ?
O9 S2 C40 104.03(16) . . ?
O17 S3 O15 115.8(2) . . ?
O17 S3 O16 110.5(2) . . ?
O15 S3 O16 109.9(2) . . ?
O17 S3 C48 106.68(19) . . ?
O15 S3 C48 108.59(17) . . ?
O16 S3 C48 104.69(18) . . ?
H22B O22 H22A 108(3) . . ?
H23A O23 H23B 101(3) . . ?
H24A O24 H24B 105(3) . . ?
H25B O25 H25A 101(3) . . ?
H26B O26 H26A 105(3) . . ?
H27B O27 H27A 101(3) . . ?
H28B O28 H28A 99(3) . . ?
H29A O29 H29B 99(3) . . ?
H30B O30 H30A 99(3) . . ?

loop_
_geom_bond_atom_site_label_1
_geom_bond_atom_site_label_2
_geom_bond_distance
_geom_bond_site_symmetry_2
_geom_bond_publ_flag
C1 N1 1.336(4) . ?
C1 C2 1.379(4) . ?
C1 H1 0.9300 . ?
C2 C3 1.391(4) . ?
C2 H2 0.9300 . ?
C3 C4 1.385(4) . ?
C3 C3 1.490(5) 7_657 ?
C4 C5 1.379(4) . ?
C4 H4 0.9300 . ?
C5 N1 1.336(4) . ?
C5 H5 0.9300 . ?
C6 N2 1.341(4) . ?
C6 C7 1.377(4) . ?
C6 H6 0.9300 . ?
C7 C8 1.390(4) . ?
C7 H7 0.9300 . ?
C8 C14 1.385(4) . ?
C8 C9 1.489(4) . ?
C9 C13 1.376(4) . ?
C9 C10 1.379(4) . ?
C10 C11 1.380(4) . ?
C10 H10 0.9300 . ?
C11 N3 1.325(4) . ?
C11 H11 0.9300 . ?
C12 N3 1.314(5) . ?
C12 C13 1.378(5) . ?
C12 H12 0.9300 . ?
C13 H13 0.9300 . ?
C14 C15 1.380(4) . ?
C14 H14 0.9300 . ?
C15 N2 1.336(4) . ?
C15 H15 0.9300 . ?
C16 N4 1.339(3) . ?
C16 C17 1.381(4) . ?
C16 H16 0.9300 . ?
C17 C18 1.386(3) . ?
C17 H17 0.9300 . ?
C18 C17 1.386(3) 2_655 ?
C18 C19 1.491(5) . ?
C19 C20 1.387(4) 2_655 ?
C19 C20 1.387(4) . ?
C20 C21 1.386(4) . ?
C20 H20 0.9300 . ?
C21 N5 1.330(4) . ?
C21 H21 0.9300 . ?
C22 N6 1.336(3) . ?
C22 C23 1.384(4) . ?
C22 H22 0.9300 . ?
C23 C24 1.390(4) . ?
C23 H23 0.9300 . ?
C24 C30 1.387(4) . ?
C24 C25 1.483(3) . ?
C25 C29 1.384(4) . ?
C25 C26 1.387(4) . ?
C26 C27 1.379(4) . ?
C26 H26 0.9300 . ?
C27 N7 1.335(4) . ?
C27 H27 0.9300 . ?
C28 N7 1.335(4) . ?
C28 C29 1.378(4) . ?
C28 H28 0.9300 . ?
C29 H29 0.9300 . ?
C30 C31 1.382(4) . ?
C30 H30 0.9300 . ?
C31 N6 1.342(3) . ?
C31 H31 0.9300 . ?
C32 C37 1.376(4) . ?
C32 C33 1.389(4) . ?
C32 S1 1.777(3) . ?
C33 C34 1.390(4) . ?
C33 H33 0.9300 . ?
C34 C35 1.389(5) . ?
C34 C38 1.495(4) . ?
C35 C36 1.385(5) . ?
C35 H35 0.9300 . ?
C36 C37 1.394(4) . ?
C36 C39 1.491(5) . ?
C37 H37 0.9300 . ?
C38 O5 1.202(4) . ?
C38 O4 1.316(4) . ?
C39 O7 1.210(5) . ?
C39 O6 1.312(5) . ?
C40 C45 1.373(4) . ?
C40 C41 1.385(4) . ?
C40 S2 1.780(3) . ?
C41 C42 1.384(4) . ?
C41 H41 0.9300 . ?
C42 C43 1.394(5) . ?
C42 C46 1.496(5) . ?
C43 C44 1.380(5) . ?
C43 H43 0.9300 . ?
C44 C45 1.394(4) . ?
C44 C47 1.500(5) . ?
C45 H45 0.9300 . ?
C46 O12 1.200(4) . ?
C46 O11 1.310(4) . ?
C47 O14 1.219(5) . ?
C47 O13 1.299(5) . ?
C48 C53 1.377(5) . ?
C48 C49 1.389(5) . ?
C48 S3 1.786(3) . ?
C49 C50 1.385(5) . ?
C49 H49 0.9300 . ?
C50 C51 1.380(5) . ?
C50 C54 1.495(5) . ?
C51 C52 1.374(5) . ?
C51 H51 0.9300 . ?
C52 C53 1.396(5) . ?
C52 C55 1.497(6) . ?
C53 H53 0.9300 . ?
C54 O19 1.208(5) . ?
C54 O18 1.312(5) . ?
C55 O20 1.185(6) . ?
C55 O21 1.294(6) . ?
Cu1 N6 2.009(2) . ?
Cu1 N7 2.015(2) 1_545 ?
Cu1 N2 2.040(2) . ?
Cu1 N1 2.046(2) . ?
Cu2 N4 2.000(3) . ?
Cu2 N5 2.014(3) 1_565 ?
Cu2 N3 2.041(2) . ?
Cu2 N3 2.041(2) 2_655 ?
N4 C16 1.339(3) 2_655 ?
N5 C21 1.330(4) 2_655 ?
N5 Cu2 2.014(3) 1_545 ?
N7 Cu1 2.015(2) 1_565 ?
O1 S1 1.444(2) . ?
O2 S1 1.449(3) . ?
O3 S1 1.444(3) . ?
O4 H4A 0.8200 . ?
O6 H6A 0.8200 . ?
O8 S2 1.441(2) . ?
O9 S2 1.449(3) . ?
O10 S2 1.438(3) . ?
O11 H11A 0.8200 . ?
O13 H13A 0.8200 . ?
O15 S3 1.424(3) . ?
O16 S3 1.472(4) . ?
O17 S3 1.416(3) . ?
O18 H18 0.8200 . ?
O21 H21A 0.8200 . ?
O22 H22B 0.82(2) . ?
O22 H22A 0.81(2) . ?
O23 H23A 0.858(17) . ?
O23 H23B 0.82(2) . ?
O24 H24A 0.819(19) . ?
O24 H24B 0.824(19) . ?
O25 H25B 0.836(19) . ?
O25 H25A 0.831(19) . ?
O26 H26B 0.814(19) . ?
O26 H26A 0.826(19) . ?
O27 H27B 0.840(19) . ?
O27 H27A 0.835(19) . ?
O28 H28B 0.866(19) . ?
O28 H28A 0.825(19) . ?
O29 H29A 0.852(19) . ?
O29 H29B 0.839(19) . ?
O30 H30B 0.853(19) . ?
O30 H30A 0.852(19) . ?

loop_
_geom_hbond_atom_site_label_D
_geom_hbond_atom_site_label_H
_geom_hbond_atom_site_label_A
_geom_hbond_distance_DH
_geom_hbond_distance_HA
_geom_hbond_distance_DA
_geom_hbond_angle_DHA
_geom_hbond_site_symmetry_A
C4 H4 O23 0.93 2.56 3.191(5) 125.3 7_656
C6 H6 O1 0.93 2.58 3.124(3) 117.8 .
C10 H10 O22 0.93 2.53 3.154(5) 124.5 .
C12 H12 O15 0.93 2.31 3.030(4) 134.3 2_655
C13 H13 O21 0.93 2.60 3.497(5) 163.1 2_655
C14 H14 O30 0.93 2.57 3.220(5) 127.7 2_656
C21 H21 O15 0.93 2.47 3.244(4) 140.2 2_645
C23 H23 O17 0.93 2.53 3.307(4) 141.2 6_566
C27 H27 O8 0.93 2.50 3.243(4) 137.3 1_565
C28 H28 O1 0.93 2.51 3.220(4) 133.0 1_565
O4 H4A O26 0.82 1.77 2.572(4) 163.5 .
O6 H6A O22 0.82 1.76 2.574(5) 169.1 .
O11 H11A O28 0.82 1.79 2.598(4) 170.7 .
O13 H13A O23 0.82 1.78 2.580(4) 162.8 1_556
O18 H18 O24 0.82 1.78 2.576(4) 164.0 1_545
O21 H21A O30 0.82 1.82 2.639(5) 172.2 1_554
O22 H22B O17 0.82(2) 2.39(12) 2.792(5) 111(10) .
O22 H22A O16 0.81(2) 2.36(5) 3.139(8) 162(12) .
O23 H23B O2 0.82(2) 2.20(9) 2.728(4) 122(9) 7_656
O23 H23B S1 0.82(2) 2.83(6) 3.583(4) 153(9) 7_656
O24 H24A O25 0.819(19) 2.01(2) 2.803(5) 163(6) 4_655
O24 H24B O7 0.824(19) 2.23(2) 3.031(5) 164(6) 6_565
O25 H25B O5 0.836(19) 1.97(2) 2.810(4) 178(6) .
O25 H25A O2 0.831(19) 2.35(3) 3.129(5) 157(6) 7_656
O25 H25A O3 0.831(19) 2.55(6) 3.013(4) 116(5) 6_565
O26 H26B O14 0.814(19) 2.15(2) 2.945(5) 164(6) 4_656
O26 H26A O27 0.826(19) 2.01(2) 2.820(5) 167(6) 4_646
O27 H27B O19 0.840(19) 2.01(3) 2.823(4) 161(7) 1_566
O27 H27A O9 0.835(19) 2.19(3) 2.988(5) 160(6) 1_565
O28 H28A O29 0.825(19) 2.18(5) 2.704(6) 122(5) .
O29 H29A O12 0.852(19) 2.13(3) 2.908(4) 151(5) 5_667
O29 H29B O10 0.839(19) 2.12(3) 2.908(4) 157(5) 2_656
O30 H30B O16 0.853(19) 2.07(4) 2.830(6) 147(6) 5_656
O30 H30A O9 0.852(19) 1.95(4) 2.714(4) 148(5) 2_656

loop_
_geom_torsion_atom_site_label_1
_geom_torsion_atom_site_label_2
_geom_torsion_atom_site_label_3
_geom_torsion_atom_site_label_4
_geom_torsion
_geom_torsion_site_symmetry_1
_geom_torsion_site_symmetry_2
_geom_torsion_site_symmetry_3
_geom_torsion_site_symmetry_4
_geom_torsion_publ_flag
N1 C1 C2 C3 1.7(5) . . . . ?
C1 C2 C3 C4 0.3(5) . . . . ?
C1 C2 C3 C3 179.7(3) . . . 7_657 ?
C2 C3 C4 C5 -1.9(5) . . . . ?
C3 C3 C4 C5 178.6(3) 7_657 . . . ?
C3 C4 C5 N1 1.7(5) . . . . ?
N2 C6 C7 C8 1.3(5) . . . . ?
C6 C7 C8 C14 -0.1(4) . . . . ?
C6 C7 C8 C9 178.3(3) . . . . ?
C14 C8 C9 C13 15.3(5) . . . . ?
C7 C8 C9 C13 -163.0(3) . . . . ?
C14 C8 C9 C10 -164.1(3) . . . . ?
C7 C8 C9 C10 17.5(5) . . . . ?
C13 C9 C10 C11 1.7(5) . . . . ?
C8 C9 C10 C11 -178.8(3) . . . . ?
C9 C10 C11 N3 -1.8(6) . . . . ?
C10 C9 C13 C12 0.6(6) . . . . ?
C8 C9 C13 C12 -178.9(4) . . . . ?
N3 C12 C13 C9 -3.2(7) . . . . ?
C7 C8 C14 C15 -1.3(4) . . . . ?
C9 C8 C14 C15 -179.7(3) . . . . ?
C8 C14 C15 N2 1.6(5) . . . . ?
N4 C16 C17 C18 -0.6(5) . . . . ?
C16 C17 C18 C17 0.3(2) . . . 2_655 ?
C16 C17 C18 C19 -179.7(2) . . . . ?
C17 C18 C19 C20 -37.4(2) 2_655 . . 2_655 ?
C17 C18 C19 C20 142.6(2) . . . 2_655 ?
C17 C18 C19 C20 142.6(2) 2_655 . . . ?
C17 C18 C19 C20 -37.4(2) . . . . ?
C20 C19 C20 C21 0.4(2) 2_655 . . . ?
C18 C19 C20 C21 -179.6(2) . . . . ?
C19 C20 C21 N5 -0.9(5) . . . . ?
N6 C22 C23 C24 -0.5(5) . . . . ?
C22 C23 C24 C30 0.1(4) . . . . ?
C22 C23 C24 C25 179.9(3) . . . . ?
C30 C24 C25 C29 45.1(4) . . . . ?
C23 C24 C25 C29 -134.7(3) . . . . ?
C30 C24 C25 C26 -135.3(3) . . . . ?
C23 C24 C25 C26 45.0(4) . . . . ?
C29 C25 C26 C27 -1.3(5) . . . . ?
C24 C25 C26 C27 179.1(3) . . . . ?
C25 C26 C27 N7 2.6(5) . . . . ?
N7 C28 C29 C25 2.0(5) . . . . ?
C26 C25 C29 C28 -0.9(5) . . . . ?
C24 C25 C29 C28 178.7(3) . . . . ?
C23 C24 C30 C31 0.4(4) . . . . ?
C25 C24 C30 C31 -179.3(3) . . . . ?
C24 C30 C31 N6 -0.6(5) . . . . ?
C37 C32 C33 C34 0.9(5) . . . . ?
S1 C32 C33 C34 178.9(2) . . . . ?
C32 C33 C34 C35 0.9(5) . . . . ?
C32 C33 C34 C38 179.1(3) . . . . ?
C33 C34 C35 C36 -1.9(5) . . . . ?
C38 C34 C35 C36 179.9(3) . . . . ?
C34 C35 C36 C37 1.0(5) . . . . ?
C34 C35 C36 C39 -179.7(3) . . . . ?
C33 C32 C37 C36 -1.8(5) . . . . ?
S1 C32 C37 C36 -179.9(3) . . . . ?
C35 C36 C37 C32 0.9(5) . . . . ?
C39 C36 C37 C32 -178.5(3) . . . . ?
C35 C34 C38 O5 5.4(5) . . . . ?
C33 C34 C38 O5 -172.7(3) . . . . ?
C35 C34 C38 O4 -176.2(3) . . . . ?
C33 C34 C38 O4 5.6(5) . . . . ?
C35 C36 C39 O7 159.1(4) . . . . ?
C37 C36 C39 O7 -21.6(6) . . . . ?
C35 C36 C39 O6 -21.8(6) . . . . ?
C37 C36 C39 O6 157.5(4) . . . . ?
C45 C40 C41 C42 1.1(5) . . . . ?
S2 C40 C41 C42 178.6(2) . . . . ?
C40 C41 C42 C43 0.6(5) . . . . ?
C40 C41 C42 C46 178.8(3) . . . . ?
C41 C42 C43 C44 -1.5(5) . . . . ?
C46 C42 C43 C44 -179.7(3) . . . . ?
C42 C43 C44 C45 0.6(5) . . . . ?
C42 C43 C44 C47 -179.3(3) . . . . ?
C41 C40 C45 C44 -1.9(5) . . . . ?
S2 C40 C45 C44 -179.5(3) . . . . ?
C43 C44 C45 C40 1.1(5) . . . . ?
C47 C44 C45 C40 -179.0(3) . . . . ?
C41 C42 C46 O12 -172.7(4) . . . . ?
C43 C42 C46 O12 5.5(5) . . . . ?
C41 C42 C46 O11 6.9(5) . . . . ?
C43 C42 C46 O11 -174.9(3) . . . . ?
C43 C44 C47 O14 157.4(4) . . . . ?
C45 C44 C47 O14 -22.5(6) . . . . ?
C43 C44 C47 O13 -24.0(6) . . . . ?
C45 C44 C47 O13 156.1(4) . . . . ?
C53 C48 C49 C50 -0.1(5) . . . . ?
S3 C48 C49 C50 177.3(3) . . . . ?
C48 C49 C50 C51 -1.1(5) . . . . ?
C48 C49 C50 C54 -178.5(3) . . . . ?
C49 C50 C51 C52 0.2(6) . . . . ?
C54 C50 C51 C52 177.8(4) . . . . ?
C50 C51 C52 C53 1.8(6) . . . . ?
C50 C51 C52 C55 -175.8(4) . . . . ?
C49 C48 C53 C52 2.1(6) . . . . ?
S3 C48 C53 C52 -175.2(3) . . . . ?
C51 C52 C53 C48 -2.9(6) . . . . ?
C55 C52 C53 C48 174.5(4) . . . . ?
C51 C50 C54 O19 0.9(5) . . . . ?
C49 C50 C54 O19 178.4(4) . . . . ?
C51 C50 C54 O18 -177.6(3) . . . . ?
C49 C50 C54 O18 -0.1(5) . . . . ?
C51 C52 C55 O20 11.5(8) . . . . ?
C53 C52 C55 O20 -165.9(5) . . . . ?
C51 C52 C55 O21 -172.9(4) . . . . ?
C53 C52 C55 O21 9.6(7) . . . . ?
C4 C5 N1 C1 0.2(5) . . . . ?
C4 C5 N1 Cu1 -176.4(3) . . . . ?
C2 C1 N1 C5 -1.9(5) . . . . ?
C2 C1 N1 Cu1 174.7(2) . . . . ?
C14 C15 N2 C6 -0.5(4) . . . . ?
C14 C15 N2 Cu1 -177.8(2) . . . . ?
C7 C6 N2 C15 -1.0(4) . . . . ?
C7 C6 N2 Cu1 176.3(2) . . . . ?
C13 C12 N3 C11 3.0(6) . . . . ?
C13 C12 N3 Cu2 -176.1(4) . . . . ?
C10 C11 N3 C12 -0.5(5) . . . . ?
C10 C11 N3 Cu2 178.5(3) . . . . ?
C17 C16 N4 C16 0.3(2) . . . 2_655 ?
C17 C16 N4 Cu2 -179.7(2) . . . . ?
C20 C21 N5 C21 0.5(3) . . . 2_655 ?
C20 C21 N5 Cu2 -179.5(3) . . . 1_545 ?
C23 C22 N6 C31 0.4(4) . . . . ?
C23 C22 N6 Cu1 -177.8(2) . . . . ?
C30 C31 N6 C22 0.2(4) . . . . ?
C30 C31 N6 Cu1 178.3(2) . . . . ?
C29 C28 N7 C27 -0.7(5) . . . . ?
C29 C28 N7 Cu1 178.3(3) . . . 1_565 ?
C26 C27 N7 C28 -1.6(5) . . . . ?
C26 C27 N7 Cu1 179.3(3) . . . 1_565 ?
C37 C32 S1 O3 -139.8(3) . . . . ?
C33 C32 S1 O3 42.2(3) . . . . ?
C37 C32 S1 O1 -19.1(3) . . . . ?
C33 C32 S1 O1 162.9(3) . . . . ?
C37 C32 S1 O2 99.5(3) . . . . ?
C33 C32 S1 O2 -78.6(3) . . . . ?
C45 C40 S2 O10 -139.0(3) . . . . ?
C41 C40 S2 O10 43.5(3) . . . . ?
C45 C40 S2 O8 -17.4(3) . . . . ?
C41 C40 S2 O8 165.1(3) . . . . ?
C45 C40 S2 O9 100.7(3) . . . . ?
C41 C40 S2 O9 -76.9(3) . . . . ?
C53 C48 S3 O17 -121.3(3) . . . . ?
C49 C48 S3 O17 61.4(3) . . . . ?
C53 C48 S3 O15 4.2(4) . . . . ?
C49 C48 S3 O15 -173.1(3) . . . . ?
C53 C48 S3 O16 121.6(3) . . . . ?
C49 C48 S3 O16 -55.8(3) . . . . ?
